data_8102236
loop_
_publ_author_name
'Qiong-Hua Jin'
'Ke-Yi Hu'
'Li-Min Chen'
'Jing-Jing Sun'
'Liang Yang'
'Pei-Zhou Li'

_publ_section_title
;
 Crystal structure of
 tetrakis(\m-thiocyanato)bis(\m-(bis(diphenylphosphino)methane-P,P'))tetrasilver(I),
 Ag4(SCN)4(C25H22P2)2
;
_journal_issue 1
_journal_name_full 'Zeitschrift f\"ur Kristallographie - New Crystal Structures'
_journal_page_first 79
_journal_volume 223
_journal_year 2008
_chemical_formula_structural Ag4(SCN)4(C25H22P2)2
_chemical_formula_sum 'C54 H44 Ag4 N4 P4 S4'
_chemical_formula_weight 1432.57
_chemical_name_systematic
; 
tetrakis(\m-thiocyanato)bis(\m-(bis(diphenylphosphino)methane-P,P'))-
tetrasilver(I)
;
_space_group_IT_number 14
_symmetry_cell_setting monoclinic
_symmetry_space_group_name_Hall '-P 2yn'
_symmetry_space_group_name_H-M 'P 1 21/n 1'
_atom_sites_solution_hydrogens geom
_atom_sites_solution_primary direct
_atom_sites_solution_secondary difmap
_audit_creation_method SHELXL-97
_cell_angle_alpha 90.00
_cell_angle_beta 98.722(2)
_cell_angle_gamma 90.00
_cell_formula_units_Z 2
_cell_length_a 12.4531(4)
_cell_length_b 16.7286(5)
_cell_length_c 13.6948(4)
_cell_measurement_reflns_used 7966
_cell_measurement_temperature 273(2)
_cell_measurement_theta_max 24.75
_cell_measurement_theta_min 2.69
_cell_volume 2819.95(15)
_computing_cell_refinement 'Bruker SMART'
_computing_data_collection 'Bruker SMART'
_computing_data_reduction 'Bruker SAINT'
_computing_molecular_graphics 'Bruker SHELXTL'
_computing_publication_material 'Bruker SHELXTL'
_computing_structure_refinement 'SHELXL-97 (Sheldrick, 1997)'
_computing_structure_solution 'SHELXS-97 (Sheldrick, 1990)'
_diffrn_ambient_temperature 273(2)
_diffrn_measured_fraction_theta_full 0.997
_diffrn_measured_fraction_theta_max 0.997
_diffrn_measurement_device_type 'Bruker SMART CCD'
_diffrn_measurement_method phi/omega
_diffrn_radiation_monochromator graphite
_diffrn_radiation_source 'fine-focus sealed tube'
_diffrn_radiation_type MoK\a
_diffrn_radiation_wavelength 0.71073
_diffrn_reflns_av_R_equivalents 0.0288
_diffrn_reflns_av_sigmaI/netI 0.0294
_diffrn_reflns_limit_h_max 14
_diffrn_reflns_limit_h_min -16
_diffrn_reflns_limit_k_max 22
_diffrn_reflns_limit_k_min -22
_diffrn_reflns_limit_l_max 17
_diffrn_reflns_limit_l_min -18
_diffrn_reflns_number 27238
_diffrn_reflns_theta_full 28.31
_diffrn_reflns_theta_max 28.31
_diffrn_reflns_theta_min 1.94
_exptl_absorpt_coefficient_mu 1.669
_exptl_absorpt_correction_type none
_exptl_crystal_colour colorless
_exptl_crystal_density_diffrn 1.687
_exptl_crystal_density_meas ?
_exptl_crystal_density_method 'not measured'
_exptl_crystal_description block
_exptl_crystal_F_000 1416
_exptl_crystal_size_max 0.26
_exptl_crystal_size_mid 0.24
_exptl_crystal_size_min 0.22
_refine_diff_density_max 0.376
_refine_diff_density_min -0.466
_refine_diff_density_rms 0.060
_refine_ls_extinction_method none
_refine_ls_goodness_of_fit_ref 1.089
_refine_ls_hydrogen_treatment constr
_refine_ls_matrix_type full
_refine_ls_number_parameters 316
_refine_ls_number_reflns 7002
_refine_ls_number_restraints 0
_refine_ls_restrained_S_all 1.089
_refine_ls_R_factor_all 0.0491
_refine_ls_R_factor_gt 0.0307
_refine_ls_shift/su_max 0.001
_refine_ls_shift/su_mean 0.000
_refine_ls_structure_factor_coef Fsqd
_refine_ls_weighting_details 'calc w=1/[\s^2^(Fo^2^)+(0.0246P)^2^+0.0000P] where P=(Fo^2^+2Fc^2^)/3'
_refine_ls_weighting_scheme calc
_refine_ls_wR_factor_gt 0.0571
_refine_ls_wR_factor_ref 0.0621
_reflns_number_gt 5308
_reflns_number_total 7002
_reflns_threshold_expression >2sigma(I)
_cod_data_source_file 1267-2180.cff
_cod_data_source_block 070628b_0m
_cod_depositor_comments
;
The following automatic conversions were performed:
'_symmetry_cell_setting' value 'Monoclinic' changed to 'monoclinic'
according to '/home/saulius/struct/CIF-dictionaries/cif_core.dic'
dictionary named 'cif_core.dic' version 2.4.1 from 2010-06-29.

Automatic conversion script
Id: cif_fix_enum 1555 2011-01-17 13:19:09Z saulius 

The following automatic conversions were performed:

'_exptl_crystal_density_meas' value 'not measured' was changed to '?'
- the value is perceived as not measured.

Automatic conversion script
Id: cif_fix_values 3008 2015-01-20 13:52:24Z robertas 
;
_cod_original_sg_symbol_H-M P12(1)/n1
_cod_database_code 8102236

loop_
_symmetry_equiv_pos_as_xyz
'x, y, z'
'-x+1/2, y+1/2, -z+1/2'
'-x, -y, -z'
'x-1/2, -y-1/2, z-1/2'

loop_
_atom_site_label
_atom_site_type_symbol
_atom_site_fract_x
_atom_site_fract_y
_atom_site_fract_z
_atom_site_U_iso_or_equiv
_atom_site_adp_type
_atom_site_occupancy
_atom_site_symmetry_multiplicity
_atom_site_Wyckoff_symbol
_atom_site_calc_flag
_atom_site_refinement_flags
_atom_site_disorder_assembly
_atom_site_disorder_group
Ag2 Ag 0.397106(16) 0.071673(11) 0.167146(14) 0.05432(7) Uani 1 4 e d . . .
Ag1 Ag 0.368539(17) 0.156944(12) -0.033087(14) 0.05669(7) Uani 1 4 e d . . .
P1 P 0.35099(5) 0.27356(3) 0.06396(4) 0.03710(13) Uani 1 4 e d . . .
P2 P 0.28903(5) 0.17190(3) 0.23293(4) 0.03934(14) Uani 1 4 e d . . .
C1 C 0.48311(18) 0.29699(13) 0.13400(16) 0.0416(5) Uani 1 4 e d . . .
C2 C 0.5734(2) 0.27184(17) 0.0956(2) 0.0652(7) Uani 1 4 e d . . .
H2 H 0.5651 0.2440 0.0362 0.078 Uiso 1 4 e calc R . .
C5 C 0.6014(3) 0.35104(19) 0.2728(2) 0.0779(9) Uani 1 4 e d . . .
H5 H 0.6108 0.3771 0.3335 0.094 Uiso 1 4 e calc R . .
C4 C 0.6894(3) 0.3271(2) 0.2327(3) 0.0886(11) Uani 1 4 e d . . .
H4 H 0.7589 0.3378 0.2654 0.106 Uiso 1 4 e calc R . .
C3 C 0.6763(2) 0.2879(2) 0.1453(3) 0.0937(11) Uani 1 4 e d . . .
H3 H 0.7370 0.2717 0.1183 0.112 Uiso 1 4 e calc R . .
C7 C 0.29969(19) 0.36479(14) 0.00087(16) 0.0435(5) Uani 1 4 e d . . .
C8 C 0.2243(2) 0.35748(17) -0.08269(19) 0.0616(7) Uani 1 4 e d . . .
H8 H 0.2032 0.3069 -0.1063 0.074 Uiso 1 4 e calc R . .
C13 C 0.25867(18) 0.26108(13) 0.15452(16) 0.0429(5) Uani 1 4 e d . . .
H13A H 0.1848 0.2572 0.1200 0.052 Uiso 1 4 e calc R . .
H13B H 0.2629 0.3081 0.1963 0.052 Uiso 1 4 e calc R . .
C21 C 0.4147(2) 0.15848(16) 0.41454(19) 0.0566(7) Uani 1 4 e d . . .
H21 H 0.4325 0.1090 0.3905 0.068 Uiso 1 4 e calc R . .
C14 C 0.15343(18) 0.13453(14) 0.24293(16) 0.0428(5) Uani 1 4 e d . . .
C20 C 0.34396(18) 0.20812(14) 0.35571(16) 0.0444(5) Uani 1 4 e d . . .
C19 C 0.0890(2) 0.16602(19) 0.3058(2) 0.0716(9) Uani 1 4 e d . . .
H19 H 0.1154 0.2069 0.3489 0.086 Uiso 1 4 e calc R . .
C15 C 0.1116(2) 0.07470(17) 0.1804(2) 0.0684(8) Uani 1 4 e d . . .
H15 H 0.1545 0.0520 0.1377 0.082 Uiso 1 4 e calc R . .
C25 C 0.3193(2) 0.28210(16) 0.39370(19) 0.0597(7) Uani 1 4 e d . . .
H25 H 0.2708 0.3162 0.3557 0.072 Uiso 1 4 e calc R . .
C12 C 0.3312(3) 0.43992(17) 0.0330(2) 0.0883(11) Uani 1 4 e d . . .
H12 H 0.3829 0.4463 0.0891 0.106 Uiso 1 4 e calc R . .
C6 C 0.4981(2) 0.33659(16) 0.2236(2) 0.0620(7) Uani 1 4 e d . . .
H6 H 0.4381 0.3537 0.2509 0.074 Uiso 1 4 e calc R . .
C23 C 0.4362(2) 0.2546(2) 0.5446(2) 0.0732(9) Uani 1 4 e d . . .
H23 H 0.4677 0.2703 0.6077 0.088 Uiso 1 4 e calc R . .
C22 C 0.4596(2) 0.1815(2) 0.5091(2) 0.0711(8) Uani 1 4 e d . . .
H22 H 0.5059 0.1469 0.5485 0.085 Uiso 1 4 e calc R . .
C10 C 0.2098(3) 0.4982(2) -0.0987(3) 0.0964(12) Uani 1 4 e d . . .
H10 H 0.1784 0.5431 -0.1313 0.116 Uiso 1 4 e calc R . .
C9 C 0.1790(2) 0.4245(2) -0.1324(2) 0.0808(10) Uani 1 4 e d . . .
H9 H 0.1276 0.4188 -0.1888 0.097 Uiso 1 4 e calc R . .
C24 C 0.3662(2) 0.3051(2) 0.4871(2) 0.0738(8) Uani 1 4 e d . . .
H24 H 0.3504 0.3550 0.5112 0.089 Uiso 1 4 e calc R . .
C11 C 0.2860(4) 0.5069(2) -0.0181(3) 0.1231(16) Uani 1 4 e d . . .
H11 H 0.3083 0.5578 0.0035 0.148 Uiso 1 4 e calc R . .
C17 C -0.0555(3) 0.0778(2) 0.2425(3) 0.0847(10) Uani 1 4 e d . . .
H17 H -0.1254 0.0584 0.2431 0.102 Uiso 1 4 e calc R . .
C16 C 0.0066(3) 0.0472(2) 0.1793(3) 0.0842(10) Uani 1 4 e d . . .
H16 H -0.0211 0.0076 0.1348 0.101 Uiso 1 4 e calc R . .
C18 C -0.0154(3) 0.1372(2) 0.3054(3) 0.0938(11) Uani 1 4 e d . . .
H18 H -0.0585 0.1587 0.3486 0.113 Uiso 1 4 e calc R . .
S1 S 0.28147(5) 0.01815(4) -0.02771(5) 0.04858(15) Uani 1 4 e d . . .
S2 S 0.39265(6) -0.06270(4) 0.26263(5) 0.05556(17) Uani 1 4 e d . . .
C26 C 0.37956(18) -0.02959(13) -0.07418(16) 0.0397(5) Uani 1 4 e d . . .
C27 C 0.4727(2) -0.10946(14) 0.19619(17) 0.0465(6) Uani 1 4 e d . . .
N2 N 0.5291(2) -0.14215(13) 0.15059(18) 0.0665(6) Uani 1 4 e d . . .
N1 N 0.44691(16) -0.06251(12) -0.10639(14) 0.0493(5) Uani 1 4 e d . . .

loop_
_atom_site_aniso_label
_atom_site_aniso_U_11
_atom_site_aniso_U_22
_atom_site_aniso_U_33
_atom_site_aniso_U_23
_atom_site_aniso_U_13
_atom_site_aniso_U_12
Ag2 0.05624(13) 0.04437(12) 0.06535(13) 0.01447(9) 0.01899(10) 0.01631(9)
Ag1 0.06750(15) 0.04736(12) 0.05379(12) -0.01525(9) 0.01491(10) 0.00963(10)
P1 0.0387(3) 0.0333(3) 0.0396(3) -0.0036(2) 0.0063(2) 0.0014(3)
P2 0.0384(3) 0.0374(3) 0.0430(3) 0.0022(3) 0.0086(2) 0.0066(3)
C1 0.0403(13) 0.0353(13) 0.0488(13) 0.0037(10) 0.0045(10) -0.0020(10)
C2 0.0461(16) 0.076(2) 0.0760(19) -0.0057(16) 0.0149(14) -0.0041(15)
C5 0.076(2) 0.084(2) 0.067(2) -0.0067(17) -0.0139(17) -0.0192(19)
C4 0.057(2) 0.098(3) 0.101(3) 0.015(2) -0.0201(19) -0.018(2)
C3 0.0431(18) 0.116(3) 0.125(3) -0.002(3) 0.0172(19) -0.0019(19)
C7 0.0468(14) 0.0429(14) 0.0429(13) 0.0038(10) 0.0126(11) 0.0052(11)
C8 0.0556(17) 0.0647(19) 0.0610(17) 0.0130(14) -0.0035(13) -0.0051(14)
C13 0.0399(13) 0.0406(13) 0.0487(13) 0.0028(10) 0.0083(10) 0.0082(11)
C21 0.0498(15) 0.0585(17) 0.0591(16) 0.0030(13) 0.0003(12) 0.0072(13)
C14 0.0414(13) 0.0444(14) 0.0445(13) 0.0079(11) 0.0110(10) 0.0033(11)
C20 0.0389(13) 0.0488(15) 0.0458(13) 0.0010(11) 0.0058(10) 0.0030(11)
C19 0.0565(18) 0.097(3) 0.0651(18) -0.0189(17) 0.0217(15) -0.0104(17)
C15 0.0593(18) 0.068(2) 0.081(2) -0.0165(16) 0.0220(15) -0.0125(16)
C25 0.0681(18) 0.0563(17) 0.0531(16) -0.0049(13) 0.0032(13) 0.0150(14)
C12 0.133(3) 0.0424(18) 0.078(2) 0.0026(15) -0.023(2) 0.0084(19)
C6 0.0560(17) 0.0639(19) 0.0622(17) -0.0142(14) -0.0031(13) -0.0079(14)
C23 0.0609(19) 0.101(3) 0.0546(17) -0.0143(17) -0.0034(14) -0.0026(18)
C22 0.0572(18) 0.090(2) 0.0616(18) 0.0092(17) -0.0080(14) 0.0107(17)
C10 0.103(3) 0.081(3) 0.105(3) 0.042(2) 0.013(2) 0.031(2)
C9 0.0578(19) 0.102(3) 0.077(2) 0.037(2) -0.0058(15) 0.0032(19)
C24 0.078(2) 0.081(2) 0.0620(19) -0.0209(16) 0.0081(16) 0.0037(18)
C11 0.185(5) 0.045(2) 0.122(3) 0.011(2) -0.026(3) 0.020(2)
C17 0.056(2) 0.098(3) 0.104(3) 0.011(2) 0.0244(19) -0.0200(19)
C16 0.072(2) 0.081(2) 0.103(3) -0.014(2) 0.021(2) -0.0292(19)
C18 0.066(2) 0.135(3) 0.090(3) -0.014(2) 0.0427(19) -0.015(2)
S1 0.0387(3) 0.0488(4) 0.0586(4) -0.0093(3) 0.0083(3) 0.0007(3)
S2 0.0667(4) 0.0443(4) 0.0602(4) 0.0091(3) 0.0244(3) 0.0021(3)
C26 0.0412(13) 0.0349(13) 0.0416(12) -0.0035(10) 0.0006(10) -0.0059(11)
C27 0.0519(15) 0.0386(14) 0.0481(14) 0.0102(11) 0.0047(12) -0.0060(12)
N2 0.0793(18) 0.0511(14) 0.0753(16) 0.0016(12) 0.0306(14) 0.0059(13)
N1 0.0483(12) 0.0439(12) 0.0577(13) -0.0058(10) 0.0137(10) 0.0025(10)

loop_
_atom_type_symbol
_atom_type_description
_atom_type_scat_dispersion_real
_atom_type_scat_dispersion_imag
_atom_type_scat_source
C C 0.0033 0.0016 'International Tables Vol C Tables 4.2.6.8 and 6.1.1.4'
H H 0.0000 0.0000 'International Tables Vol C Tables 4.2.6.8 and 6.1.1.4'
N N 0.0061 0.0033 'International Tables Vol C Tables 4.2.6.8 and 6.1.1.4'
Ag Ag -0.8971 1.1015 'International Tables Vol C Tables 4.2.6.8 and 6.1.1.4'
P P 0.1023 0.0942 'International Tables Vol C Tables 4.2.6.8 and 6.1.1.4'
S S 0.1246 0.1234 'International Tables Vol C Tables 4.2.6.8 and 6.1.1.4'

loop_
_geom_angle_atom_site_label_1
_geom_angle_atom_site_label_2
_geom_angle_atom_site_label_3
_geom_angle
_geom_angle_site_symmetry_1
_geom_angle_site_symmetry_3
_geom_angle_publ_flag
N1 Ag2 P2 139.00(5) 3_655 . ?
N1 Ag2 S2 102.35(5) 3_655 . ?
P2 Ag2 S2 110.93(2) . . ?
N1 Ag2 Ag1 71.80(5) 3_655 . ?
P2 Ag2 Ag1 90.863(15) . . ?
S2 Ag2 Ag1 147.412(17) . . ?
N2 Ag1 P1 127.38(6) 3_655 . ?
N2 Ag1 S1 102.24(6) 3_655 . ?
P1 Ag1 S1 130.36(2) . . ?
N2 Ag1 Ag2 126.67(6) 3_655 . ?
P1 Ag1 Ag2 83.701(15) . . ?
S1 Ag1 Ag2 62.975(15) . . ?
C1 P1 C7 107.10(11) . . ?
C1 P1 C13 106.20(11) . . ?
C7 P1 C13 101.91(10) . . ?
C1 P1 Ag1 108.53(8) . . ?
C7 P1 Ag1 118.39(8) . . ?
C13 P1 Ag1 113.86(8) . . ?
C20 P2 C14 105.49(10) . . ?
C20 P2 C13 106.48(11) . . ?
C14 P2 C13 102.15(10) . . ?
C20 P2 Ag2 115.10(8) . . ?
C14 P2 Ag2 111.44(8) . . ?
C13 P2 Ag2 114.98(7) . . ?
C2 C1 C6 118.5(2) . . ?
C2 C1 P1 117.33(19) . . ?
C6 C1 P1 124.16(19) . . ?
C1 C2 C3 120.2(3) . . ?
C1 C2 H2 119.9 . . ?
C3 C2 H2 119.9 . . ?
C4 C5 C6 120.0(3) . . ?
C4 C5 H5 120.0 . . ?
C6 C5 H5 120.0 . . ?
C3 C4 C5 120.3(3) . . ?
C3 C4 H4 119.8 . . ?
C5 C4 H4 119.8 . . ?
C4 C3 C2 120.5(3) . . ?
C4 C3 H3 119.8 . . ?
C2 C3 H3 119.8 . . ?
C12 C7 C8 118.5(2) . . ?
C12 C7 P1 123.6(2) . . ?
C8 C7 P1 117.89(19) . . ?
C7 C8 C9 120.9(3) . . ?
C7 C8 H8 119.5 . . ?
C9 C8 H8 119.5 . . ?
P1 C13 P2 113.17(11) . . ?
P1 C13 H13A 108.9 . . ?
P2 C13 H13A 108.9 . . ?
P1 C13 H13B 108.9 . . ?
P2 C13 H13B 108.9 . . ?
H13A C13 H13B 107.8 . . ?
C20 C21 C22 120.7(3) . . ?
C20 C21 H21 119.6 . . ?
C22 C21 H21 119.6 . . ?
C19 C14 C15 118.1(2) . . ?
C19 C14 P2 123.6(2) . . ?
C15 C14 P2 118.21(19) . . ?
C21 C20 C25 118.3(2) . . ?
C21 C20 P2 117.17(19) . . ?
C25 C20 P2 124.52(18) . . ?
C14 C19 C18 120.2(3) . . ?
C14 C19 H19 119.9 . . ?
C18 C19 H19 119.9 . . ?
C14 C15 C16 121.3(3) . . ?
C14 C15 H15 119.4 . . ?
C16 C15 H15 119.4 . . ?
C24 C25 C20 120.5(3) . . ?
C24 C25 H25 119.8 . . ?
C20 C25 H25 119.8 . . ?
C7 C12 C11 120.1(3) . . ?
C7 C12 H12 119.9 . . ?
C11 C12 H12 119.9 . . ?
C5 C6 C1 120.5(3) . . ?
C5 C6 H6 119.7 . . ?
C1 C6 H6 119.7 . . ?
C22 C23 C24 119.8(3) . . ?
C22 C23 H23 120.1 . . ?
C24 C23 H23 120.1 . . ?
C23 C22 C21 120.4(3) . . ?
C23 C22 H22 119.8 . . ?
C21 C22 H22 119.8 . . ?
C11 C10 C9 120.4(3) . . ?
C11 C10 H10 119.8 . . ?
C9 C10 H10 119.8 . . ?
C10 C9 C8 119.8(3) . . ?
C10 C9 H9 120.1 . . ?
C8 C9 H9 120.1 . . ?
C23 C24 C25 120.3(3) . . ?
C23 C24 H24 119.8 . . ?
C25 C24 H24 119.8 . . ?
C10 C11 C12 120.2(3) . . ?
C10 C11 H11 119.9 . . ?
C12 C11 H11 119.9 . . ?
C16 C17 C18 119.5(3) . . ?
C16 C17 H17 120.2 . . ?
C18 C17 H17 120.2 . . ?
C17 C16 C15 120.1(3) . . ?
C17 C16 H16 120.0 . . ?
C15 C16 H16 120.0 . . ?
C17 C18 C19 120.7(3) . . ?
C17 C18 H18 119.6 . . ?
C19 C18 H18 119.6 . . ?
C26 S1 Ag1 94.90(8) . . ?
C27 S2 Ag2 94.12(8) . . ?
N1 C26 S1 179.8(2) . . ?
N2 C27 S2 179.4(3) . . ?
C27 N2 Ag1 156.5(2) . 3_655 ?
C26 N1 Ag2 154.94(18) . 3_655 ?

loop_
_geom_bond_atom_site_label_1
_geom_bond_atom_site_label_2
_geom_bond_distance
_geom_bond_site_symmetry_2
_geom_bond_publ_flag
Ag2 N1 2.231(2) 3_655 ?
Ag2 P2 2.4087(6) . ?
Ag2 S2 2.6054(6) . ?
Ag2 Ag1 3.0635(3) . ?
Ag1 N2 2.213(2) 3_655 ?
Ag1 P1 2.3891(6) . ?
Ag1 S1 2.5683(7) . ?
P1 C1 1.817(2) . ?
P1 C7 1.821(2) . ?
P1 C13 1.826(2) . ?
P2 C20 1.820(2) . ?
P2 C14 1.825(2) . ?
P2 C13 1.844(2) . ?
C1 C2 1.377(3) . ?
C1 C6 1.382(3) . ?
C2 C3 1.383(4) . ?
C2 H2 0.9300 . ?
C5 C4 1.358(5) . ?
C5 C6 1.381(4) . ?
C5 H5 0.9300 . ?
C4 C3 1.353(5) . ?
C4 H4 0.9300 . ?
C3 H3 0.9300 . ?
C7 C12 1.369(4) . ?
C7 C8 1.371(3) . ?
C8 C9 1.387(4) . ?
C8 H8 0.9300 . ?
C13 H13A 0.9700 . ?
C13 H13B 0.9700 . ?
C21 C20 1.378(3) . ?
C21 C22 1.384(4) . ?
C21 H21 0.9300 . ?
C14 C19 1.368(3) . ?
C14 C15 1.368(3) . ?
C20 C25 1.395(3) . ?
C19 C18 1.386(4) . ?
C19 H19 0.9300 . ?
C15 C16 1.384(4) . ?
C15 H15 0.9300 . ?
C25 C24 1.378(3) . ?
C25 H25 0.9300 . ?
C12 C11 1.394(4) . ?
C12 H12 0.9300 . ?
C6 H6 0.9300 . ?
C23 C22 1.365(4) . ?
C23 C24 1.373(4) . ?
C23 H23 0.9300 . ?
C22 H22 0.9300 . ?
C10 C11 1.350(5) . ?
C10 C9 1.350(5) . ?
C10 H10 0.9300 . ?
C9 H9 0.9300 . ?
C24 H24 0.9300 . ?
C11 H11 0.9300 . ?
C17 C16 1.346(4) . ?
C17 C18 1.360(5) . ?
C17 H17 0.9300 . ?
C16 H16 0.9300 . ?
C18 H18 0.9300 . ?
S1 C26 1.664(2) . ?
S2 C27 1.646(3) . ?
C26 N1 1.146(3) . ?
C27 N2 1.147(3) . ?
N2 Ag1 2.213(2) 3_655 ?
N1 Ag2 2.231(2) 3_655 ?

loop_
_geom_torsion_atom_site_label_1
_geom_torsion_atom_site_label_2
_geom_torsion_atom_site_label_3
_geom_torsion_atom_site_label_4
_geom_torsion
_geom_torsion_site_symmetry_1
_geom_torsion_site_symmetry_2
_geom_torsion_site_symmetry_3
_geom_torsion_site_symmetry_4
_geom_torsion_publ_flag
N1 Ag2 Ag1 N2 18.56(9) 3_655 . . 3_655 ?
P2 Ag2 Ag1 N2 160.71(8) . . . 3_655 ?
S2 Ag2 Ag1 N2 -65.91(8) . . . 3_655 ?
N1 Ag2 Ag1 P1 -114.23(5) 3_655 . . . ?
P2 Ag2 Ag1 P1 27.91(2) . . . . ?
S2 Ag2 Ag1 P1 161.29(3) . . . . ?
N1 Ag2 Ag1 S1 103.80(5) 3_655 . . . ?
P2 Ag2 Ag1 S1 -114.06(2) . . . . ?
S2 Ag2 Ag1 S1 19.32(3) . . . . ?
N2 Ag1 P1 C1 -61.42(11) 3_655 . . . ?
S1 Ag1 P1 C1 116.86(8) . . . . ?
Ag2 Ag1 P1 C1 70.79(8) . . . . ?
N2 Ag1 P1 C7 60.84(12) 3_655 . . . ?
S1 Ag1 P1 C7 -120.88(9) . . . . ?
Ag2 Ag1 P1 C7 -166.96(9) . . . . ?
N2 Ag1 P1 C13 -179.46(11) 3_655 . . . ?
S1 Ag1 P1 C13 -1.18(9) . . . . ?
Ag2 Ag1 P1 C13 -47.25(8) . . . . ?
N1 Ag2 P2 C20 -72.44(12) 3_655 . . . ?
S2 Ag2 P2 C20 69.64(9) . . . . ?
Ag1 Ag2 P2 C20 -135.14(8) . . . . ?
N1 Ag2 P2 C14 167.51(11) 3_655 . . . ?
S2 Ag2 P2 C14 -50.41(8) . . . . ?
Ag1 Ag2 P2 C14 104.81(8) . . . . ?
N1 Ag2 P2 C13 51.89(12) 3_655 . . . ?
S2 Ag2 P2 C13 -166.03(9) . . . . ?
Ag1 Ag2 P2 C13 -10.81(9) . . . . ?
C7 P1 C1 C2 -102.8(2) . . . . ?
C13 P1 C1 C2 148.90(19) . . . . ?
Ag1 P1 C1 C2 26.1(2) . . . . ?
C7 P1 C1 C6 78.7(2) . . . . ?
C13 P1 C1 C6 -29.6(2) . . . . ?
Ag1 P1 C1 C6 -152.44(19) . . . . ?
C6 C1 C2 C3 -1.5(4) . . . . ?
P1 C1 C2 C3 179.9(2) . . . . ?
C6 C5 C4 C3 -1.1(5) . . . . ?
C5 C4 C3 C2 0.1(6) . . . . ?
C1 C2 C3 C4 1.2(5) . . . . ?
C1 P1 C7 C12 -24.7(3) . . . . ?
C13 P1 C7 C12 86.6(3) . . . . ?
Ag1 P1 C7 C12 -147.7(2) . . . . ?
C1 P1 C7 C8 156.2(2) . . . . ?
C13 P1 C7 C8 -92.5(2) . . . . ?
Ag1 P1 C7 C8 33.2(2) . . . . ?
C12 C7 C8 C9 -1.4(4) . . . . ?
P1 C7 C8 C9 177.7(2) . . . . ?
C1 P1 C13 P2 -67.91(15) . . . . ?
C7 P1 C13 P2 -179.89(13) . . . . ?
Ag1 P1 C13 P2 51.46(14) . . . . ?
C20 P2 C13 P1 109.24(13) . . . . ?
C14 P2 C13 P1 -140.35(13) . . . . ?
Ag2 P2 C13 P1 -19.51(15) . . . . ?
C20 P2 C14 C19 31.7(3) . . . . ?
C13 P2 C14 C19 -79.4(2) . . . . ?
Ag2 P2 C14 C19 157.3(2) . . . . ?
C20 P2 C14 C15 -152.0(2) . . . . ?
C13 P2 C14 C15 96.8(2) . . . . ?
Ag2 P2 C14 C15 -26.4(2) . . . . ?
C22 C21 C20 C25 0.3(4) . . . . ?
C22 C21 C20 P2 -179.7(2) . . . . ?
C14 P2 C20 C21 99.7(2) . . . . ?
C13 P2 C20 C21 -152.25(19) . . . . ?
Ag2 P2 C20 C21 -23.6(2) . . . . ?
C14 P2 C20 C25 -80.3(2) . . . . ?
C13 P2 C20 C25 27.8(2) . . . . ?
Ag2 P2 C20 C25 156.46(19) . . . . ?
C15 C14 C19 C18 0.3(4) . . . . ?
P2 C14 C19 C18 176.5(3) . . . . ?
C19 C14 C15 C16 0.9(4) . . . . ?
P2 C14 C15 C16 -175.6(2) . . . . ?
C21 C20 C25 C24 1.1(4) . . . . ?
P2 C20 C25 C24 -178.9(2) . . . . ?
C8 C7 C12 C11 0.8(5) . . . . ?
P1 C7 C12 C11 -178.3(3) . . . . ?
C4 C5 C6 C1 0.8(5) . . . . ?
C2 C1 C6 C5 0.5(4) . . . . ?
P1 C1 C6 C5 179.0(2) . . . . ?
C24 C23 C22 C21 1.3(5) . . . . ?
C20 C21 C22 C23 -1.5(4) . . . . ?
C11 C10 C9 C8 1.3(6) . . . . ?
C7 C8 C9 C10 0.4(5) . . . . ?
C22 C23 C24 C25 0.1(5) . . . . ?
C20 C25 C24 C23 -1.3(4) . . . . ?
C9 C10 C11 C12 -2.0(7) . . . . ?
C7 C12 C11 C10 0.9(7) . . . . ?
C18 C17 C16 C15 1.7(6) . . . . ?
C14 C15 C16 C17 -1.9(5) . . . . ?
C16 C17 C18 C19 -0.6(6) . . . . ?
C14 C19 C18 C17 -0.4(5) . . . . ?
N2 Ag1 S1 C26 24.40(10) 3_655 . . . ?
P1 Ag1 S1 C26 -154.20(8) . . . . ?
Ag2 Ag1 S1 C26 -100.73(8) . . . . ?
N1 Ag2 S2 C27 -24.20(10) 3_655 . . . ?
P2 Ag2 S2 C27 -179.82(8) . . . . ?
Ag1 Ag2 S2 C27 51.26(9) . . . . ?
Ag1 S1 C26 N1 -111(100) . . . . ?
Ag2 S2 C27 N2 122(26) . . . . ?
S2 C27 N2 Ag1 -124(25) . . . 3_655 ?
S1 C26 N1 Ag2 111(100) . . . 3_655 ?
